data_1507084
loop_
_publ_author_name
'Sakurai, Rumiko'
'Suzuki, Shuji'
'Hashimoto, Junichi'
'Baba, Manabu'
'Itoh, Osamu'
'Uchida, Akira'
'Hattori, Tetsutaro'
'Miyano, Sotaro'
'Yamaura, Masanori'

_publ_section_title
;
 Epimerization of diastereomeric alpha-amino nitriles to single
 stereoisomers in the solid state.
;
_journal_issue 13
_journal_name_full 'Organic letters'
_journal_page_first 2241
_journal_page_last 2244
_journal_paper_doi 10.1021/ol049256q
_journal_volume 6
_journal_year 2004
_chemical_formula_moiety 'C17 H16 N2 O'
_chemical_formula_sum 'C17 H16 N2 O'
_chemical_formula_weight 264.32
_chemical_name_systematic
;  
 ?  
;
_space_group_IT_number 1
_symmetry_cell_setting triclinic
_symmetry_space_group_name_Hall 'P 1'
_symmetry_space_group_name_H-M 'P 1'
_atom_sites_solution_hydrogens geom
_atom_sites_solution_primary direct
_atom_sites_solution_secondary difmap
_audit_creation_method SHELXL-97
_cell_angle_alpha 100.472(13)
_cell_angle_beta 92.263(16)
_cell_angle_gamma 83.228(15)
_cell_formula_units_Z 1
_cell_length_a 5.7296(12)
_cell_length_b 11.8879(19)
_cell_length_c 5.0674(8)
_cell_measurement_reflns_used 25
_cell_measurement_temperature 293(2)
_cell_measurement_theta_max 28.19
_cell_measurement_theta_min 26.65
_cell_volume 336.98(10)
_computing_cell_refinement
; 
MSC/AFC Diffractometer Control Software 
;
_computing_data_collection
;MSC/AFC Diffractometer Control Software 
(Molecular Structure Corporation, 1996) 
;
_computing_data_reduction 'TEXSAN     (Molecular Structure Corporation, 2000)'
_computing_molecular_graphics 'PLATON (Spek, 2001) and ORTEPIII (Burnett et al., 1996)'
_computing_publication_material 'SHELXL97, PLATON and PARST (Nardelli, 1995)'
_computing_structure_refinement 'SHELXL97 (Sheldrick, 1997)'
_computing_structure_solution 'SIR92 (Altomare et al., 1994)'
_diffrn_ambient_temperature 298(2)
_diffrn_measured_fraction_theta_full 0.981
_diffrn_measured_fraction_theta_max 0.981
_diffrn_measurement_device_type 'Rigaku AFC6R'
_diffrn_measurement_method '2\q/\w scans'
_diffrn_radiation_monochromator graphite
_diffrn_radiation_source 'fine-focus rotating anode'
_diffrn_radiation_type CuK\a
_diffrn_radiation_wavelength 1.54178
_diffrn_reflns_av_R_equivalents 0.0302
_diffrn_reflns_av_sigmaI/netI 0.0116
_diffrn_reflns_limit_h_max 6
_diffrn_reflns_limit_h_min -3
_diffrn_reflns_limit_k_max 14
_diffrn_reflns_limit_k_min -14
_diffrn_reflns_limit_l_max 6
_diffrn_reflns_limit_l_min -6
_diffrn_reflns_number 1736
_diffrn_reflns_theta_full 74.98
_diffrn_reflns_theta_max 74.98
_diffrn_reflns_theta_min 3.81
_diffrn_standards_decay_% none
_diffrn_standards_interval_count 150
_diffrn_standards_number 3
_exptl_absorpt_coefficient_mu 0.650
_exptl_absorpt_correction_T_max 0.999
_exptl_absorpt_correction_T_min 0.851
_exptl_absorpt_correction_type psi-scan
_exptl_crystal_colour colorless
_exptl_crystal_density_diffrn 1.302
_exptl_crystal_density_method 'not measured'
_exptl_crystal_description plate
_exptl_crystal_F_000 140
_exptl_crystal_size_max 0.25
_exptl_crystal_size_mid 0.20
_exptl_crystal_size_min 0.05
_refine_diff_density_max 0.146
_refine_diff_density_min -0.151
_refine_diff_density_rms 0.029
_refine_ls_abs_structure_details 'Flack H D (1983), Acta Cryst. A39, 876-881'
_refine_ls_abs_structure_Flack 0.3(4)
_refine_ls_extinction_method none
_refine_ls_goodness_of_fit_ref 1.091
_refine_ls_hydrogen_treatment mixed
_refine_ls_matrix_type full
_refine_ls_number_parameters 184
_refine_ls_number_reflns 1659
_refine_ls_number_restraints 2
_refine_ls_restrained_S_all 1.090
_refine_ls_R_factor_all 0.0338
_refine_ls_R_factor_gt 0.0312
_refine_ls_shift/su_max 0.001
_refine_ls_shift/su_mean 0.000
_refine_ls_structure_factor_coef Fsqd
_refine_ls_weighting_details 'w=1/[\s^2^(Fo^2^)+(0.0542P)^2^+0.0405P] where P=(Fo^2^+2Fc^2^)/3'
_refine_ls_weighting_scheme calc
_refine_ls_wR_factor_gt 0.0829
_refine_ls_wR_factor_ref 0.0887
_reflns_number_gt 1579
_reflns_number_total 1659
_reflns_threshold_expression I>2\s(I)
_cod_data_source_file ol049256qsi20040422_101403.cif
_cod_data_source_block S-1a
_cod_database_code 1507084

loop_
_symmetry_equiv_pos_as_xyz
'x, y, z'

loop_
_atom_site_label
_atom_site_type_symbol
_atom_site_fract_x
_atom_site_fract_y
_atom_site_fract_z
_atom_site_U_iso_or_equiv
_atom_site_adp_type
_atom_site_occupancy
_atom_site_calc_flag
_atom_site_refinement_flags
O1 O -0.0217 0.3726 0.0675 0.0464(4) Uani 1 d D
H1 H 0.076(4) 0.330(2) -0.032(5) 0.056 Uiso 1 d D
N1 N 0.4465(4) 0.3104(2) 0.0237(5) 0.0351(4) Uani 1 d D
H1A H 0.572(3) 0.318(2) -0.057(5) 0.042 Uiso 1 d D
N2 N 0.8293(5) 0.2205(2) 0.5070(6) 0.0576(6) Uani 1 d .
C1 C 0.3735(5) 0.4158(2) 0.2126(5) 0.0349(5) Uani 1 d .
H1B H 0.4754 0.4204 0.3733 0.042 Uiso 1 calc R
C2 C 0.1133(5) 0.4204(2) 0.2932(5) 0.0409(5) Uani 1 d .
H2 H 0.1007 0.3807 0.4447 0.049 Uiso 1 calc R
C3 C 0.0333(5) 0.5491(3) 0.3697(6) 0.0454(5) Uani 1 d .
H3A H -0.1338 0.5656 0.3353 0.055 Uiso 1 calc R
H3B H 0.0676 0.5772 0.5575 0.055 Uiso 1 calc R
C4 C 0.1754(5) 0.6018(2) 0.1903(5) 0.0395(5) Uani 1 d .
C5 C 0.3706(4) 0.5247(2) 0.0963(5) 0.0344(5) Uani 1 d .
C6 C 0.5293(5) 0.5541(2) -0.0720(6) 0.0396(5) Uani 1 d .
H6 H 0.6581 0.5025 -0.1355 0.048 Uiso 1 calc R
C7 C 0.4921(5) 0.6625(3) -0.1440(6) 0.0455(6) Uani 1 d .
H7 H 0.5976 0.6838 -0.2557 0.055 Uiso 1 calc R
C8 C 0.2993(5) 0.7388(2) -0.0506(6) 0.0492(6) Uani 1 d .
H8 H 0.2765 0.8109 -0.1007 0.059 Uiso 1 calc R
C9 C 0.1405(5) 0.7095(3) 0.1158(6) 0.0474(6) Uani 1 d .
H9 H 0.0114 0.7612 0.1775 0.057 Uiso 1 calc R
C10 C 0.4855(5) 0.2068(2) 0.1472(5) 0.0367(5) Uani 1 d .
H10 H 0.3416 0.2024 0.2415 0.044 Uiso 1 calc R
C11 C 0.6807(5) 0.2124(2) 0.3501(5) 0.0426(5) Uani 1 d .
C12 C 0.5218(5) 0.0992(2) -0.0669(5) 0.0369(5) Uani 1 d .
C13 C 0.3412(5) 0.0777(3) -0.2551(6) 0.0455(5) Uani 1 d .
H13 H 0.2018 0.1269 -0.2420 0.055 Uiso 1 calc R
C14 C 0.3677(6) -0.0162(3) -0.4610(6) 0.0530(6) Uani 1 d .
H14 H 0.2464 -0.0294 -0.5863 0.064 Uiso 1 calc R
C15 C 0.5729(6) -0.0908(3) -0.4824(6) 0.0534(6) Uani 1 d .
H15 H 0.5905 -0.1539 -0.6213 0.064 Uiso 1 calc R
C16 C 0.7508(6) -0.0705(3) -0.2956(7) 0.0555(6) Uani 1 d .
H16 H 0.8889 -0.1207 -0.3079 0.067 Uiso 1 calc R
C17 C 0.7265(5) 0.0241(3) -0.0889(6) 0.0463(6) Uani 1 d .
H17 H 0.8485 0.0371 0.0354 0.056 Uiso 1 calc R

loop_
_atom_site_aniso_label
_atom_site_aniso_U_11
_atom_site_aniso_U_22
_atom_site_aniso_U_33
_atom_site_aniso_U_23
_atom_site_aniso_U_13
_atom_site_aniso_U_12
O1 0.0295(8) 0.0569(10) 0.0492(9) -0.0018(7) -0.0017(7) -0.0082(7)
N1 0.0317(9) 0.0391(9) 0.0360(9) 0.0115(7) -0.0003(7) -0.0026(7)
N2 0.0599(15) 0.0655(14) 0.0539(12) 0.0265(11) -0.0188(11) -0.0160(12)
C1 0.0277(11) 0.0446(11) 0.0322(10) 0.0071(8) -0.0027(8) -0.0037(9)
C2 0.0337(12) 0.0559(13) 0.0339(10) 0.0075(9) 0.0000(9) -0.0097(10)
C3 0.0367(12) 0.0571(14) 0.0380(11) -0.0039(9) 0.0032(9) -0.0052(10)
C4 0.0335(12) 0.0442(12) 0.0355(10) -0.0043(9) -0.0035(9) -0.0021(9)
C5 0.0294(10) 0.0378(11) 0.0344(10) 0.0036(8) -0.0059(8) -0.0033(8)
C6 0.0326(11) 0.0401(11) 0.0448(12) 0.0052(9) -0.0015(10) -0.0023(9)
C7 0.0438(14) 0.0442(12) 0.0511(13) 0.0121(10) -0.0031(11) -0.0108(11)
C8 0.0527(15) 0.0363(12) 0.0571(14) 0.0072(11) -0.0090(12) -0.0037(11)
C9 0.0407(13) 0.0398(12) 0.0535(14) -0.0065(10) -0.0045(11) 0.0045(10)
C10 0.0309(11) 0.0435(11) 0.0390(11) 0.0151(9) -0.0018(9) -0.0066(9)
C11 0.0451(14) 0.0447(12) 0.0409(11) 0.0159(10) -0.0047(10) -0.0061(10)
C12 0.0354(11) 0.0388(10) 0.0415(11) 0.0179(9) -0.0025(9) -0.0091(9)
C13 0.0374(12) 0.0429(12) 0.0573(14) 0.0138(10) -0.0101(11) -0.0057(10)
C14 0.0508(16) 0.0548(14) 0.0548(14) 0.0109(12) -0.0132(13) -0.0143(12)
C15 0.0619(18) 0.0460(13) 0.0516(13) 0.0055(11) 0.0006(13) -0.0089(12)
C16 0.0477(14) 0.0514(14) 0.0639(16) 0.0079(12) 0.0025(13) 0.0058(11)
C17 0.0355(12) 0.0517(13) 0.0524(13) 0.0147(11) -0.0065(10) -0.0021(10)

loop_
_atom_type_symbol
_atom_type_description
_atom_type_scat_dispersion_real
_atom_type_scat_dispersion_imag
_atom_type_scat_source
C C 0.0181 0.0091 'International Tables Vol C Tables 4.2.6.8 and 6.1.1.4'
H H 0.0000 0.0000 'International Tables Vol C Tables 4.2.6.8 and 6.1.1.4'
O O 0.0492 0.0322 'International Tables Vol C Tables 4.2.6.8 and 6.1.1.4'
N N 0.0311 0.0180 'International Tables Vol C Tables 4.2.6.8 and 6.1.1.4'

loop_
_geom_angle_atom_site_label_1
_geom_angle_atom_site_label_2
_geom_angle_atom_site_label_3
_geom_angle
C1 N1 C10 113.91(16)
N1 C1 C5 113.96(16)
N1 C1 C2 111.19(17)
C5 C1 C2 102.21(17)
O1 C2 C3 109.26(19)
O1 C2 C1 109.80(17)
C3 C2 C1 103.77(19)
C4 C3 C2 103.22(17)
C9 C4 C5 119.8(2)
C9 C4 C3 130.2(2)
C5 C4 C3 110.03(19)
C6 C5 C4 120.80(19)
C6 C5 C1 129.54(19)
C4 C5 C1 109.64(18)
C5 C6 C7 118.7(2)
C8 C7 C6 120.5(2)
C9 C8 C7 120.9(2)
C8 C9 C4 119.4(2)
N1 C10 C11 112.44(18)
N1 C10 C12 110.61(16)
C11 C10 C12 111.92(18)
N2 C11 C10 177.8(2)
C17 C12 C13 118.7(2)
C17 C12 C10 123.4(2)
C13 C12 C10 117.8(2)
C14 C13 C12 120.5(2)
C13 C14 C15 120.5(2)
C16 C15 C14 119.2(2)
C15 C16 C17 120.7(2)
C12 C17 C16 120.3(2)

loop_
_geom_bond_atom_site_label_1
_geom_bond_atom_site_label_2
_geom_bond_distance
O1 C2 1.423(3)
N1 C1 1.461(3)
N1 C10 1.471(3)
N2 C11 1.142(3)
C1 C5 1.515(3)
C1 C2 1.553(3)
C2 C3 1.528(3)
C3 C4 1.506(3)
C4 C9 1.389(3)
C4 C5 1.399(3)
C5 C6 1.386(3)
C6 C7 1.392(3)
C7 C8 1.384(3)
C8 C9 1.379(4)
C10 C11 1.488(3)
C10 C12 1.519(3)
C12 C17 1.382(3)
C12 C13 1.393(3)
C13 C14 1.381(3)
C14 C15 1.382(4)
C15 C16 1.375(4)
C16 C17 1.389(3)

loop_
_geom_hbond_atom_site_label_D
_geom_hbond_atom_site_label_H
_geom_hbond_atom_site_label_A
_geom_hbond_site_symmetry_A
_geom_hbond_distance_DH
_geom_hbond_distance_HA
_geom_hbond_distance_DA
_geom_hbond_angle_DHA
O1 H1 N1 1_555 0.825(22) 2.124(24) 2.704(2) 127.3(21)
N1 H1A O1 1_655 0.862(21) 2.518(18) 3.209(3) 137.8(15)

loop_
_geom_torsion_atom_site_label_1
_geom_torsion_atom_site_label_2
_geom_torsion_atom_site_label_3
_geom_torsion_atom_site_label_4
_geom_torsion
C10 N1 C1 C5 170.83(17)
C10 N1 C1 C2 -74.3(2)
N1 C1 C2 O1 -37.2(2)
C5 C1 C2 O1 84.8(2)
N1 C1 C2 C3 -153.85(17)
C5 C1 C2 C3 -31.9(2)
O1 C2 C3 C4 -85.6(2)
C1 C2 C3 C4 31.4(2)
C2 C3 C4 C9 161.4(2)
C2 C3 C4 C5 -19.5(2)
C9 C4 C5 C6 -0.4(3)
C3 C4 C5 C6 -179.63(19)
C9 C4 C5 C1 178.1(2)
C3 C4 C5 C1 -1.1(2)
N1 C1 C5 C6 -40.8(3)
C2 C1 C5 C6 -160.9(2)
N1 C1 C5 C4 140.88(18)
C2 C1 C5 C4 20.8(2)
C4 C5 C6 C7 0.6(3)
C1 C5 C6 C7 -177.6(2)
C5 C6 C7 C8 -0.5(3)
C6 C7 C8 C9 0.1(4)
C7 C8 C9 C4 0.1(4)
C5 C4 C9 C8 0.1(3)
C3 C4 C9 C8 179.1(2)
C1 N1 C10 C11 -63.2(2)
C1 N1 C10 C12 170.84(16)
N1 C10 C11 N2 26(7)
C12 C10 C11 N2 151(6)
N1 C10 C12 C17 118.2(2)
C11 C10 C12 C17 -8.0(3)
N1 C10 C12 C13 -59.7(2)
C11 C10 C12 C13 174.09(19)
C17 C12 C13 C14 -0.6(3)
C10 C12 C13 C14 177.4(2)
C12 C13 C14 C15 0.5(4)
C13 C14 C15 C16 0.1(4)
C14 C15 C16 C17 -0.5(4)
C13 C12 C17 C16 0.2(3)
C10 C12 C17 C16 -177.7(2)
C15 C16 C17 C12 0.4(4)

loop_
_cod_related_entry_id
_cod_related_entry_database
_cod_related_entry_code
1 ChemSpider 21200242
